data_4106708
loop_
_publ_author_name
'Nathalie Busschaert'
'Marco Wenzel'
'Mark E. Light'
'Paulina Iglesias-Hern\'andez'
'Ricardo P\'erez-Tom\'as'
'Philip A. Gale'

_publ_contact_author_email philip.gale@soton.ac.uk
_publ_contact_author_name 'Gale, Philip'
_publ_section_title
;
 Structure-Activity Relationships in Tripodal Transmembrane Anion
 Transporters: The Effect of Fluorination
;
_journal_name_full 'Journal of the American Chemical Society'
_journal_page_first 14136
_journal_page_last 14148
_journal_paper_doi 10.1021/ja205884y
_journal_volume 133
_journal_year 2011
_chemical_formula_moiety 'C27 H30 F3 N7 O3'
_chemical_formula_sum 'C27 H30 F3 N7 O3'
_chemical_formula_weight 557.58
_chemical_name_systematic
;
 ?
;
_space_group_IT_number 2
_symmetry_cell_setting triclinic
_symmetry_space_group_name_Hall '-P 1'
_symmetry_space_group_name_H-M 'P -1'
_atom_sites_solution_hydrogens geom
_atom_sites_solution_primary direct
_atom_sites_solution_secondary difmap
_audit_creation_method SHELXL-97
_cell_angle_alpha 85.417(2)
_cell_angle_beta 70.634(2)
_cell_angle_gamma 72.182(2)
_cell_formula_units_Z 2
_cell_length_a 9.4003(3)
_cell_length_b 12.4017(3)
_cell_length_c 12.7967(4)
_cell_measurement_reflns_used 6012
_cell_measurement_temperature 120(2)
_cell_measurement_theta_max 27.485
_cell_measurement_theta_min 2.910
_cell_volume 1339.53(7)
_computing_cell_refinement 'DENZO (Otwinowski & Minor, 1997) & COLLECT (Hooft, R.W.W., 1998)'
_computing_data_collection 'COLLECT (Hooft, R.W.W., 1998)'
_computing_data_reduction 'DENZO (Otwinowski & Minor, 1997) & COLLECT (Hooft, R.W.W., 1998)'
_computing_publication_material 'WINGX (Farrugia, 1998)'
_computing_structure_refinement 'SHELXL-97 (Sheldrick, 2008)'
_computing_structure_solution 'SHELXS-97 (Sheldrick, 1997)'
_diffrn_ambient_temperature 120(2)
_diffrn_detector_area_resol_mean '4096x4096pixels / 62x62mm'
_diffrn_measured_fraction_theta_full 0.995
_diffrn_measured_fraction_theta_max 0.990
_diffrn_measurement_device_type 'Bruker-Nonius APEX II CCD camera on \k-goniostat'
_diffrn_measurement_method '\f & \w scans'
_diffrn_radiation_monochromator '10cm confocal mirrors'
_diffrn_radiation_source 'Bruker-Nonius FR591 rotating anode'
_diffrn_radiation_type MoK\a
_diffrn_radiation_wavelength 0.71073
_diffrn_reflns_av_R_equivalents 0.0333
_diffrn_reflns_av_sigmaI/netI 0.0368
_diffrn_reflns_limit_h_max 11
_diffrn_reflns_limit_h_min -12
_diffrn_reflns_limit_k_max 16
_diffrn_reflns_limit_k_min -16
_diffrn_reflns_limit_l_max 16
_diffrn_reflns_limit_l_min -16
_diffrn_reflns_number 23343
_diffrn_reflns_theta_full 27.50
_diffrn_reflns_theta_max 27.58
_diffrn_reflns_theta_min 3.35
_exptl_absorpt_coefficient_mu 0.107
_exptl_absorpt_correction_T_max 0.9947
_exptl_absorpt_correction_T_min 0.9789
_exptl_absorpt_correction_type multi-scan
_exptl_absorpt_process_details 'SADABS 2007/2 (Sheldrick, G.M., 2007)'
_exptl_crystal_colour colorless
_exptl_crystal_density_diffrn 1.382
_exptl_crystal_description block
_exptl_crystal_F_000 584
_exptl_crystal_size_max 0.20
_exptl_crystal_size_mid 0.10
_exptl_crystal_size_min 0.05
_refine_diff_density_max 0.261
_refine_diff_density_min -0.258
_refine_diff_density_rms 0.048
_refine_ls_extinction_coef 0.0057(11)
_refine_ls_extinction_expression Fc^*^=kFc[1+0.001xFc^2^\l^3^/sin(2\q)]^-1/4^
_refine_ls_extinction_method SHELXL
_refine_ls_goodness_of_fit_ref 1.076
_refine_ls_hydrogen_treatment constr
_refine_ls_matrix_type full
_refine_ls_number_parameters 362
_refine_ls_number_reflns 6133
_refine_ls_number_restraints 0
_refine_ls_restrained_S_all 1.076
_refine_ls_R_factor_all 0.0662
_refine_ls_R_factor_gt 0.0507
_refine_ls_shift/su_max 0.006
_refine_ls_shift/su_mean 0.002
_refine_ls_structure_factor_coef Fsqd
_refine_ls_weighting_details 'calc w=1/[\s^2^(Fo^2^)+(0.0157P)^2^+1.0994P] where P=(Fo^2^+2Fc^2^)/3'
_refine_ls_weighting_scheme calc
_refine_ls_wR_factor_gt 0.0978
_refine_ls_wR_factor_ref 0.1065
_reflns_number_gt 5039
_reflns_number_total 6133
_reflns_threshold_expression >2\s(I)
_cod_data_source_file ja205884y_si_001_02.cif
_cod_data_source_block 2011nb0001a
_cod_database_code 4106708

loop_
_symmetry_equiv_pos_as_xyz
'x, y, z'
'-x, -y, -z'

loop_
_atom_site_label
_atom_site_type_symbol
_atom_site_fract_x
_atom_site_fract_y
_atom_site_fract_z
_atom_site_U_iso_or_equiv
_atom_site_adp_type
_atom_site_occupancy
_atom_site_symmetry_multiplicity
_atom_site_calc_flag
_atom_site_refinement_flags
O1 O 0.56720(13) 0.95394(10) 0.10497(9) 0.0246(3) Uani 1 1 d .
O2 O 1.05535(14) 0.86627(10) -0.17781(9) 0.0261(3) Uani 1 1 d .
O3 O 0.78992(14) 1.00016(11) -0.45890(9) 0.0262(3) Uani 1 1 d .
N4 N 1.15698(16) 0.98231(12) -0.30924(11) 0.0236(3) Uani 1 1 d .
H4 H 1.1933 0.9924 -0.3792 0.028 Uiso 1 1 calc R
N5 N 1.09842(17) 0.83463(12) -0.36126(11) 0.0250(3) Uani 1 1 d .
H5 H 1.1249 0.8612 -0.4267 0.030 Uiso 1 1 calc R
F3 F 0.49504(16) 0.61822(10) -0.53525(10) 0.0472(3) Uani 1 1 d .
N2 N 0.76657(16) 1.00735(12) -0.02173(11) 0.0234(3) Uani 1 1 d .
H2 H 0.8562 0.9847 -0.0732 0.028 Uiso 1 1 calc R
N1 N 0.87673(16) 1.16460(12) -0.17170(11) 0.0205(3) Uani 1 1 d .
N7 N 0.60941(17) 0.93587(12) -0.31900(12) 0.0249(3) Uani 1 1 d .
H7 H 0.5603 0.9419 -0.2488 0.030 Uiso 1 1 calc R
F1 F 0.60158(15) 0.43440(9) 0.12735(10) 0.0436(3) Uani 1 1 d .
N6 N 0.68914(17) 1.08345(12) -0.28804(11) 0.0251(3) Uani 1 1 d .
H6 H 0.6360 1.0795 -0.2194 0.030 Uiso 1 1 calc R
N3 N 0.76376(18) 0.82461(12) -0.02305(12) 0.0273(3) Uani 1 1 d .
H3 H 0.8439 0.8166 -0.0823 0.033 Uiso 1 1 calc R
C21 C 0.70164(19) 1.00671(14) -0.36174(13) 0.0221(3) Uani 1 1 d .
C12 C 1.10033(19) 0.89356(14) -0.27588(13) 0.0212(3) Uani 1 1 d .
C10 C 1.0355(2) 1.17497(14) -0.22766(14) 0.0234(3) Uani 1 1 d .
H10A H 1.0538 1.2299 -0.1877 0.028 Uiso 1 1 calc R
H10B H 1.0434 1.2021 -0.3020 0.028 Uiso 1 1 calc R
F2 F 0.93164(17) 0.44013(10) -0.32599(12) 0.0557(4) Uani 1 1 d .
C9 C 0.7182(2) 0.65143(15) -0.05706(15) 0.0289(4) Uani 1 1 d .
H9 H 0.7443 0.6676 -0.1321 0.035 Uiso 1 1 calc R
C3 C 0.69089(19) 0.93095(14) 0.02494(13) 0.0215(3) Uani 1 1 d .
C22 C 0.58671(19) 0.85439(14) -0.37786(14) 0.0222(3) Uani 1 1 d .
C20 C 0.7641(2) 1.17326(15) -0.32252(14) 0.0257(4) Uani 1 1 d .
H20A H 0.7093 1.2276 -0.3657 0.031 Uiso 1 1 calc R
H20B H 0.8727 1.1412 -0.3690 0.031 Uiso 1 1 calc R
C13 C 1.0560(2) 0.73329(14) -0.34942(14) 0.0248(4) Uani 1 1 d .
C5 C 0.6750(2) 0.70370(15) 0.12996(14) 0.0259(4) Uani 1 1 d .
H5A H 0.6741 0.7541 0.1804 0.031 Uiso 1 1 calc R
C6 C 0.6345(2) 0.60544(15) 0.16738(15) 0.0285(4) Uani 1 1 d .
H6A H 0.6047 0.5900 0.2425 0.034 Uiso 1 1 calc R
C4 C 0.71664(19) 0.72724(14) 0.01790(14) 0.0238(3) Uani 1 1 d .
C19 C 0.7605(2) 1.23314(14) -0.22197(14) 0.0239(4) Uani 1 1 d .
H19A H 0.7819 1.3047 -0.2442 0.029 Uiso 1 1 calc R
H19B H 0.6558 1.2492 -0.1675 0.029 Uiso 1 1 calc R
C11 C 1.1601(2) 1.06177(15) -0.23361(14) 0.0240(4) Uani 1 1 d .
H11A H 1.2636 1.0733 -0.2577 0.029 Uiso 1 1 calc R
H11B H 1.1427 1.0300 -0.1603 0.029 Uiso 1 1 calc R
C23 C 0.5381(2) 0.76504(15) -0.31947(14) 0.0261(4) Uani 1 1 d .
H23 H 0.5267 0.7588 -0.2444 0.031 Uiso 1 1 calc R
C25 C 0.5261(2) 0.69541(16) -0.48264(16) 0.0316(4) Uani 1 1 d .
C26 C 0.5746(2) 0.78162(17) -0.54298(15) 0.0324(4) Uani 1 1 d .
H26 H 0.5875 0.7863 -0.6183 0.039 Uiso 1 1 calc R
C18 C 0.9728(2) 0.71605(15) -0.41538(15) 0.0268(4) Uani 1 1 d .
H18 H 0.9445 0.7715 -0.4643 0.032 Uiso 1 1 calc R
C27 C 0.6041(2) 0.86184(15) -0.49019(14) 0.0273(4) Uani 1 1 d .
H27 H 0.6359 0.9211 -0.5303 0.033 Uiso 1 1 calc R
C7 C 0.6396(2) 0.53176(15) 0.09090(16) 0.0303(4) Uani 1 1 d .
C2 C 0.7043(2) 1.12614(14) 0.01060(14) 0.0250(4) Uani 1 1 d .
H2A H 0.6806 1.1346 0.0898 0.030 Uiso 1 1 calc R
H2B H 0.6075 1.1601 -0.0070 0.030 Uiso 1 1 calc R
C8 C 0.6812(2) 0.55196(16) -0.02091(16) 0.0339(4) Uani 1 1 d .
H8 H 0.6844 0.5002 -0.0710 0.041 Uiso 1 1 calc R
C24 C 0.5064(2) 0.68543(16) -0.37141(15) 0.0300(4) Uani 1 1 d .
H24 H 0.4727 0.6266 -0.3319 0.036 Uiso 1 1 calc R
C1 C 0.8274(2) 1.18453(14) -0.05198(14) 0.0236(3) Uani 1 1 d .
H1A H 0.7840 1.2653 -0.0357 0.028 Uiso 1 1 calc R
H1B H 0.9187 1.1564 -0.0270 0.028 Uiso 1 1 calc R
C14 C 1.0990(2) 0.65007(15) -0.27662(16) 0.0301(4) Uani 1 1 d .
H14 H 1.1555 0.6609 -0.2329 0.036 Uiso 1 1 calc R
C17 C 0.9318(2) 0.61662(16) -0.40850(17) 0.0334(4) Uani 1 1 d .
H17 H 0.8765 0.6045 -0.4524 0.040 Uiso 1 1 calc R
C15 C 1.0574(2) 0.55099(16) -0.26944(17) 0.0358(4) Uani 1 1 d .
H15 H 1.0850 0.4950 -0.2208 0.043 Uiso 1 1 calc R
C16 C 0.9749(2) 0.53699(16) -0.33546(18) 0.0363(5) Uani 1 1 d .

loop_
_atom_site_aniso_label
_atom_site_aniso_U_11
_atom_site_aniso_U_22
_atom_site_aniso_U_33
_atom_site_aniso_U_23
_atom_site_aniso_U_13
_atom_site_aniso_U_12
O1 0.0219(6) 0.0318(7) 0.0190(6) 0.0002(5) -0.0015(5) -0.0116(5)
O2 0.0274(6) 0.0325(7) 0.0172(6) 0.0043(5) -0.0043(5) -0.0112(5)
O3 0.0261(6) 0.0371(7) 0.0172(6) 0.0024(5) -0.0042(5) -0.0153(5)
N4 0.0255(7) 0.0297(8) 0.0154(7) 0.0012(5) -0.0038(6) -0.0114(6)
N5 0.0307(8) 0.0278(8) 0.0177(7) 0.0031(6) -0.0063(6) -0.0129(6)
F3 0.0716(9) 0.0453(7) 0.0421(7) 0.0008(6) -0.0232(6) -0.0365(7)
N2 0.0222(7) 0.0271(7) 0.0183(7) -0.0003(5) -0.0008(6) -0.0097(6)
N1 0.0201(7) 0.0248(7) 0.0189(7) 0.0027(5) -0.0071(5) -0.0095(6)
N7 0.0280(8) 0.0306(8) 0.0173(7) -0.0004(6) -0.0028(6) -0.0151(6)
F1 0.0589(8) 0.0286(6) 0.0464(7) 0.0096(5) -0.0153(6) -0.0215(6)
N6 0.0293(8) 0.0345(8) 0.0163(7) 0.0020(6) -0.0047(6) -0.0194(7)
N3 0.0279(8) 0.0287(8) 0.0216(7) -0.0017(6) 0.0023(6) -0.0137(6)
C21 0.0200(8) 0.0294(9) 0.0189(8) 0.0042(6) -0.0081(6) -0.0090(7)
C12 0.0168(8) 0.0260(8) 0.0193(8) 0.0023(6) -0.0046(6) -0.0061(6)
C10 0.0257(9) 0.0269(9) 0.0224(8) 0.0033(7) -0.0081(7) -0.0149(7)
F2 0.0666(9) 0.0335(7) 0.0734(10) 0.0066(6) -0.0185(8) -0.0298(6)
C9 0.0341(10) 0.0300(9) 0.0221(8) 0.0003(7) -0.0073(7) -0.0105(8)
C3 0.0210(8) 0.0291(9) 0.0167(8) 0.0023(6) -0.0066(6) -0.0105(7)
C22 0.0179(8) 0.0258(8) 0.0218(8) -0.0007(6) -0.0043(6) -0.0070(6)
C20 0.0287(9) 0.0325(9) 0.0230(8) 0.0073(7) -0.0117(7) -0.0170(8)
C13 0.0205(8) 0.0239(8) 0.0258(9) -0.0009(7) -0.0027(7) -0.0058(7)
C5 0.0248(9) 0.0306(9) 0.0239(8) 0.0008(7) -0.0082(7) -0.0103(7)
C6 0.0268(9) 0.0324(10) 0.0252(9) 0.0054(7) -0.0089(7) -0.0080(8)
C4 0.0199(8) 0.0262(9) 0.0241(8) 0.0010(7) -0.0051(7) -0.0074(7)
C19 0.0249(9) 0.0240(8) 0.0265(9) 0.0055(7) -0.0107(7) -0.0112(7)
C11 0.0217(8) 0.0333(9) 0.0205(8) 0.0013(7) -0.0073(7) -0.0128(7)
C23 0.0252(9) 0.0303(9) 0.0210(8) 0.0020(7) -0.0045(7) -0.0095(7)
C25 0.0349(10) 0.0315(10) 0.0343(10) -0.0020(8) -0.0128(8) -0.0160(8)
C26 0.0413(11) 0.0401(11) 0.0229(9) 0.0048(8) -0.0123(8) -0.0208(9)
C18 0.0253(9) 0.0245(9) 0.0280(9) -0.0005(7) -0.0071(7) -0.0050(7)
C27 0.0309(9) 0.0308(9) 0.0249(9) 0.0059(7) -0.0099(7) -0.0162(8)
C7 0.0317(10) 0.0241(9) 0.0358(10) 0.0057(7) -0.0103(8) -0.0114(7)
C2 0.0254(9) 0.0265(9) 0.0208(8) 0.0002(7) -0.0044(7) -0.0076(7)
C8 0.0432(11) 0.0291(10) 0.0318(10) -0.0026(8) -0.0120(9) -0.0132(8)
C24 0.0320(10) 0.0290(9) 0.0308(10) 0.0055(7) -0.0085(8) -0.0144(8)
C1 0.0262(9) 0.0247(8) 0.0219(8) -0.0007(6) -0.0077(7) -0.0100(7)
C14 0.0262(9) 0.0283(9) 0.0341(10) 0.0052(8) -0.0095(8) -0.0073(7)
C17 0.0305(10) 0.0298(10) 0.0405(11) -0.0048(8) -0.0094(8) -0.0104(8)
C15 0.0319(10) 0.0268(10) 0.0422(11) 0.0088(8) -0.0082(9) -0.0059(8)
C16 0.0338(10) 0.0241(9) 0.0479(12) 0.0007(8) -0.0055(9) -0.0128(8)

loop_
_atom_type_symbol
_atom_type_description
_atom_type_scat_dispersion_real
_atom_type_scat_dispersion_imag
_atom_type_scat_source
C C 0.0033 0.0016 'International Tables Vol C Tables 4.2.6.8 and 6.1.1.4'
H H 0.0000 0.0000 'International Tables Vol C Tables 4.2.6.8 and 6.1.1.4'
N N 0.0061 0.0033 'International Tables Vol C Tables 4.2.6.8 and 6.1.1.4'
O O 0.0106 0.0060 'International Tables Vol C Tables 4.2.6.8 and 6.1.1.4'
F F 0.0171 0.0103 'International Tables Vol C Tables 4.2.6.8 and 6.1.1.4'

loop_
_geom_angle_atom_site_label_1
_geom_angle_atom_site_label_2
_geom_angle_atom_site_label_3
_geom_angle
C12 N4 C11 123.51(14)
C12 N5 C13 124.64(14)
C3 N2 C2 123.01(14)
C19 N1 C1 113.00(13)
C19 N1 C10 112.76(13)
C1 N1 C10 111.67(13)
C21 N7 C22 127.08(14)
C21 N6 C20 121.11(14)
C3 N3 C4 124.74(14)
O3 C21 N6 122.54(15)
O3 C21 N7 123.38(15)
N6 C21 N7 114.08(14)
O2 C12 N4 123.81(15)
O2 C12 N5 122.72(15)
N4 C12 N5 113.47(14)
N1 C10 C11 110.83(13)
C8 C9 C4 120.52(17)
O1 C3 N2 123.08(15)
O1 C3 N3 122.95(15)
N2 C3 N3 113.97(14)
C27 C22 C23 118.60(16)
C27 C22 N7 122.98(15)
C23 C22 N7 118.36(15)
N6 C20 C19 110.51(14)
C14 C13 C18 119.78(16)
C14 C13 N5 121.86(16)
C18 C13 N5 118.34(16)
C4 C5 C6 120.49(16)
C7 C6 C5 118.43(17)
C5 C4 C9 119.49(16)
C5 C4 N3 121.73(15)
C9 C4 N3 118.73(16)
N1 C19 C20 111.77(14)
N4 C11 C10 111.95(13)
C24 C23 C22 121.12(16)
F3 C25 C26 118.46(17)
F3 C25 C24 119.40(17)
C26 C25 C24 122.13(17)
C25 C26 C27 119.12(17)
C17 C18 C13 120.38(17)
C26 C27 C22 120.57(16)
F1 C7 C6 118.56(17)
F1 C7 C8 118.74(17)
C6 C7 C8 122.70(17)
N2 C2 C1 108.38(14)
C7 C8 C9 118.35(17)
C25 C24 C23 118.46(17)
N1 C1 C2 111.51(13)
C15 C14 C13 119.80(18)
C16 C17 C18 118.33(18)
C16 C15 C14 118.86(18)
F2 C16 C17 118.81(19)
F2 C16 C15 118.33(18)
C17 C16 C15 122.85(18)

loop_
_geom_bond_atom_site_label_1
_geom_bond_atom_site_label_2
_geom_bond_distance
O1 C3 1.2394(19)
O2 C12 1.2393(19)
O3 C21 1.2376(19)
N4 C12 1.345(2)
N4 C11 1.448(2)
N5 C12 1.370(2)
N5 C13 1.413(2)
F3 C25 1.364(2)
N2 C3 1.342(2)
N2 C2 1.447(2)
N1 C19 1.463(2)
N1 C1 1.464(2)
N1 C10 1.467(2)
N7 C21 1.378(2)
N7 C22 1.412(2)
F1 C7 1.366(2)
N6 C21 1.346(2)
N6 C20 1.459(2)
N3 C3 1.372(2)
N3 C4 1.415(2)
C10 C11 1.517(2)
F2 C16 1.366(2)
C9 C8 1.386(3)
C9 C4 1.389(2)
C22 C27 1.390(2)
C22 C23 1.395(2)
C20 C19 1.522(2)
C13 C14 1.392(2)
C13 C18 1.393(2)
C5 C4 1.388(2)
C5 C6 1.389(2)
C6 C7 1.371(3)
C23 C24 1.386(2)
C25 C26 1.371(3)
C25 C24 1.374(3)
C26 C27 1.387(2)
C18 C17 1.388(3)
C7 C8 1.376(3)
C2 C1 1.520(2)
C14 C15 1.387(3)
C17 C16 1.368(3)
C15 C16 1.374(3)

loop_
_geom_hbond_atom_site_label_D
_geom_hbond_atom_site_label_H
_geom_hbond_atom_site_label_A
_geom_hbond_distance_DH
_geom_hbond_distance_HA
_geom_hbond_distance_DA
_geom_hbond_angle_DHA
_geom_hbond_site_symmetry_A
N2 H2 O2 0.86 2.10 2.9112(18) 156.4 .
N3 H3 O2 0.86 2.20 2.9674(18) 148.4 .
N4 H4 O3 0.86 2.02 2.8427(18) 159.4 2_774
N5 H5 O3 0.86 2.32 3.0913(18) 148.6 2_774
N7 H7 O1 0.86 2.11 2.8843(18) 149.1 2_675
N6 H6 O1 0.86 2.12 2.8768(18) 146.4 2_675

loop_
_cod_related_entry_id
_cod_related_entry_database
_cod_related_entry_code
1 ChemSpider 30660263
